data_7229836
loop_
_publ_author_name
'Gu, Jin-Zhong'
'Cai, Yan'
'Liang, Xiao-Xiao'
'Wu, Jiang'
'Shi, Zi-Fa'
'Kirillov, Alexander M.'

_publ_section_title
;
 Bringing 5-(3,4-dicarboxylphenyl)picolinic acid to crystal engineering
 research: hydrothermal assembly, structural features, and photocatalytic
 activity of Mn, Ni, Cu, and Zn coordination polymers
;
_journal_issue 7
_journal_name_full CrystEngComm
_journal_page_first 906
_journal_paper_doi 10.1039/C7CE02009K
_journal_volume 20
_journal_year 2018
_chemical_formula_sum 'C52 H40 N6 O18 Zn3'
_chemical_formula_weight 1233.01
_space_group_crystal_system monoclinic
_space_group_IT_number 14
_space_group_name_Hall '-P 2yn'
_space_group_name_H-M_alt 'P 1 21/n 1'
_symmetry_space_group_name_Hall '-P 2yn'
_symmetry_space_group_name_H-M 'P 1 21/n 1'
_atom_sites_solution_hydrogens mixed
_audit_creation_method SHELXL-2014/7
_audit_update_record
;
2017-09-14 deposited with the CCDC.
2017-12-29 downloaded from the CCDC.
;
_cell_angle_alpha 90
_cell_angle_beta 98.541(2)
_cell_angle_gamma 90
_cell_formula_units_Z 2
_cell_length_a 14.2351(4)
_cell_length_b 10.6253(3)
_cell_length_c 15.7359(4)
_cell_measurement_reflns_used 8656
_cell_measurement_temperature 293(2)
_cell_measurement_theta_max 25.047
_cell_measurement_theta_min 3.391
_cell_volume 2353.69(11)
_computing_cell_refinement 'Bruker SAINT'
_computing_data_collection 'Bruker APEX2'
_computing_data_reduction 'Bruker SAINT'
_computing_molecular_graphics 'Bruker SHELXTL'
_computing_publication_material 'Bruker SHELXTL'
_computing_structure_refinement 'SHELXL-2014/7 (Sheldrick, 2014)'
_computing_structure_solution 'SHELXL-2014/7 (Sheldrick, 2014)'
_diffrn_ambient_temperature 293(2)
_diffrn_measured_fraction_theta_full 0.998
_diffrn_measured_fraction_theta_max 0.998
_diffrn_measurement_device_type 'Bruker APE-II CCD'
_diffrn_measurement_method '\f and \w scans'
_diffrn_radiation_type MoK\a
_diffrn_radiation_wavelength 0.71073
_diffrn_reflns_av_R_equivalents 0.0362
_diffrn_reflns_av_unetI/netI 0.0574
_diffrn_reflns_Laue_measured_fraction_full 0.998
_diffrn_reflns_Laue_measured_fraction_max 0.998
_diffrn_reflns_limit_h_max 16
_diffrn_reflns_limit_h_min -16
_diffrn_reflns_limit_k_max 12
_diffrn_reflns_limit_k_min -7
_diffrn_reflns_limit_l_max 14
_diffrn_reflns_limit_l_min -18
_diffrn_reflns_number 8656
_diffrn_reflns_point_group_measured_fraction_full 0.998
_diffrn_reflns_point_group_measured_fraction_max 0.998
_diffrn_reflns_theta_full 25.047
_diffrn_reflns_theta_max 25.047
_diffrn_reflns_theta_min 3.391
_diffrn_source 'fine-focus sealed tube'
_exptl_absorpt_coefficient_mu 1.606
_exptl_absorpt_correction_type multi-scan
_exptl_crystal_colour colourless
_exptl_crystal_density_diffrn 1.740
_exptl_crystal_description block
_exptl_crystal_F_000 1256
_exptl_crystal_size_max 0.270
_exptl_crystal_size_mid 0.250
_exptl_crystal_size_min 0.240
_exptl_transmission_factor_max 0.680
_exptl_transmission_factor_min 0.655
_refine_diff_density_max 0.462
_refine_diff_density_min -0.439
_refine_diff_density_rms 0.078
_refine_ls_extinction_method none
_refine_ls_goodness_of_fit_ref 1.021
_refine_ls_hydrogen_treatment constr
_refine_ls_matrix_type full
_refine_ls_number_parameters 358
_refine_ls_number_reflns 4162
_refine_ls_number_restraints 0
_refine_ls_restrained_S_all 1.021
_refine_ls_R_factor_all 0.0609
_refine_ls_R_factor_gt 0.0421
_refine_ls_shift/su_max 0.001
_refine_ls_shift/su_mean 0.000
_refine_ls_structure_factor_coef Fsqd
_refine_ls_weighting_details 'w=1/[\s^2^(Fo^2^)+(0.0470P)^2^+0.7195P] where P=(Fo^2^+2Fc^2^)/3'
_refine_ls_weighting_scheme calc
_refine_ls_wR_factor_gt 0.0952
_refine_ls_wR_factor_ref 0.1074
_reflns_Friedel_coverage 0.000
_reflns_number_gt 3196
_reflns_number_total 4162
_reflns_threshold_expression 'I > 2\s(I)'
_cod_data_source_file c7ce02009k2.cif
_cod_data_source_block 293-12Zn
_cod_depositor_comments 'Adding full bibliography for 7229833--7229839.cif.'
_cod_original_cell_volume 2353.70(10)
_cod_database_code 7229836
_shelx_shelxl_version_number 2014/7
_shelx_space_group_comment
;
The symmetry employed for this shelxl refinement is uniquely defined
by the following loop, which should always be used as a source of
symmetry information in preference to the above space-group names.
They are only intended as comments.
;
_shelx_estimated_absorpt_t_min 0.671
_shelx_estimated_absorpt_t_max 0.699

loop_
_space_group_symop_operation_xyz
'x, y, z'
'-x+1/2, y+1/2, -z+1/2'
'-x, -y, -z'
'x-1/2, -y-1/2, z-1/2'

loop_
_atom_site_label
_atom_site_type_symbol
_atom_site_fract_x
_atom_site_fract_y
_atom_site_fract_z
_atom_site_U_iso_or_equiv
_atom_site_adp_type
_atom_site_occupancy
_atom_site_site_symmetry_order
_atom_site_calc_flag
_atom_site_refinement_flags_posn
_atom_site_refinement_flags_adp
_atom_site_refinement_flags_occupancy
Zn1 Zn 0.68548(3) 1.02600(4) 0.22394(3) 0.02850(15) Uani 1 1 d . . .
Zn2 Zn 0.5000 1.0000 0.5000 0.0420(2) Uani 1 2 d S . P
N1 N 0.57916(19) 0.1585(3) 0.54056(18) 0.0244(7) Uani 1 1 d . . .
N2 N 0.6629(2) 0.9169(3) 0.11224(19) 0.0289(7) Uani 1 1 d . . .
N3 N 0.6366(2) 1.1654(3) 0.1269(2) 0.0290(7) Uani 1 1 d . . .
O1 O 0.66492(17) 0.8650(2) 0.29757(16) 0.0317(6) Uani 1 1 d . . .
O2 O 0.61786(19) 0.9465(2) 0.41477(16) 0.0356(7) Uani 1 1 d . . .
O3 O 0.67946(16) 0.5571(2) 0.23452(15) 0.0303(6) Uani 1 1 d . . .
O4 O 0.53382(17) 0.6354(3) 0.22629(17) 0.0383(7) Uani 1 1 d . . .
O5 O 0.57391(18) -0.0695(2) 0.61070(16) 0.0325(6) Uani 1 1 d . . .
O6 O 0.69593(19) -0.0250(3) 0.71061(18) 0.0452(8) Uani 1 1 d . . .
O7 O 0.62936(18) 1.1354(2) 0.31029(16) 0.0387(7) Uani 1 1 d . . .
H1W H 0.5829 1.1619 0.2882 0.046 Uiso 1 1 d R U .
H2W H 0.6257 1.0742 0.3445 0.046 Uiso 1 1 d R U .
O8 O 0.3856(2) 0.4638(3) 0.1945(2) 0.0670(10) Uani 1 1 d . . .
H3W H 0.3334 0.4862 0.2011 0.080 Uiso 1 1 d R U .
H4W H 0.4148 0.5153 0.2199 0.080 Uiso 1 1 d R U .
O9 O 0.4655(2) 0.2597(3) 0.2788(2) 0.0624(10) Uani 1 1 d . . .
H5W H 0.4327 0.2042 0.3020 0.075 Uiso 1 1 d R U .
H6W H 0.4356 0.3220 0.2526 0.075 Uiso 1 1 d R U .
C1 C 0.6410(2) 0.8547(3) 0.3710(2) 0.0261(8) Uani 1 1 d . . .
C2 C 0.6401(2) 0.7265(3) 0.4113(2) 0.0249(8) Uani 1 1 d . . .
C3 C 0.6246(2) 0.6149(3) 0.3653(2) 0.0224(8) Uani 1 1 d . . .
C4 C 0.6107(2) 0.6054(3) 0.2681(2) 0.0248(8) Uani 1 1 d . . .
C5 C 0.6199(2) 0.5015(3) 0.4089(2) 0.0234(8) Uani 1 1 d . . .
H5 H 0.6077 0.4278 0.3773 0.028 Uiso 1 1 calc R U .
C6 C 0.6330(2) 0.4950(3) 0.4988(2) 0.0229(8) Uani 1 1 d . . .
C7 C 0.6536(2) 0.6071(3) 0.5442(2) 0.0279(8) Uani 1 1 d . . .
H7 H 0.6655 0.6056 0.6040 0.033 Uiso 1 1 calc R U .
C8 C 0.6566(2) 0.7195(3) 0.5014(2) 0.0279(8) Uani 1 1 d . . .
H8 H 0.6699 0.7930 0.5330 0.033 Uiso 1 1 calc R U .
C9 C 0.6298(2) 0.3736(3) 0.5433(2) 0.0229(8) Uani 1 1 d . . .
C10 C 0.5781(2) 0.2716(3) 0.5045(2) 0.0226(8) Uani 1 1 d . . .
H10 H 0.5414 0.2835 0.4511 0.027 Uiso 1 1 calc R U .
C11 C 0.6326(2) 0.1391(3) 0.6178(2) 0.0245(8) Uani 1 1 d . . .
C12 C 0.6349(3) 0.0052(3) 0.6499(2) 0.0282(9) Uani 1 1 d . . .
C13 C 0.6821(3) 0.2353(4) 0.6621(2) 0.0323(9) Uani 1 1 d . . .
H13 H 0.7170 0.2210 0.7160 0.039 Uiso 1 1 calc R U .
C14 C 0.6796(2) 0.3534(4) 0.6254(2) 0.0316(9) Uani 1 1 d . . .
H14 H 0.7112 0.4200 0.6555 0.038 Uiso 1 1 calc R U .
C15 C 0.6776(3) 0.7946(4) 0.1068(3) 0.0350(9) Uani 1 1 d . . .
H15 H 0.6986 0.7498 0.1568 0.042 Uiso 1 1 calc R U .
C16 C 0.6625(3) 0.7305(4) 0.0289(3) 0.0401(10) Uani 1 1 d . . .
H16 H 0.6737 0.6443 0.0273 0.048 Uiso 1 1 calc R U .
C17 C 0.6312(3) 0.7944(4) -0.0457(3) 0.0394(10) Uani 1 1 d . . .
H17 H 0.6201 0.7521 -0.0979 0.047 Uiso 1 1 calc R U .
C18 C 0.6161(2) 0.9242(4) -0.0421(2) 0.0325(9) Uani 1 1 d . . .
C19 C 0.6338(2) 0.9825(4) 0.0389(2) 0.0278(9) Uani 1 1 d . . .
C20 C 0.5864(3) 1.0018(4) -0.1163(3) 0.0409(11) Uani 1 1 d . . .
H20 H 0.5743 0.9645 -0.1703 0.049 Uiso 1 1 calc R U .
C21 C 0.5758(3) 1.1266(4) -0.1091(3) 0.0416(11) Uani 1 1 d . . .
H21 H 0.5575 1.1741 -0.1585 0.050 Uiso 1 1 calc R U .
C22 C 0.5920(2) 1.1886(4) -0.0274(2) 0.0325(9) Uani 1 1 d . . .
C23 C 0.6210(2) 1.1153(4) 0.0467(2) 0.0268(8) Uani 1 1 d . . .
C24 C 0.5813(3) 1.3178(4) -0.0156(3) 0.0430(11) Uani 1 1 d . . .
H24 H 0.5633 1.3700 -0.0627 0.052 Uiso 1 1 calc R U .
C25 C 0.5972(3) 1.3672(4) 0.0652(3) 0.0425(11) Uani 1 1 d . . .
H25 H 0.5898 1.4530 0.0737 0.051 Uiso 1 1 calc R U .
C26 C 0.6247(3) 1.2877(4) 0.1353(3) 0.0349(9) Uani 1 1 d . . .
H26 H 0.6351 1.3224 0.1901 0.042 Uiso 1 1 calc R U .

loop_
_atom_site_aniso_label
_atom_site_aniso_U_11
_atom_site_aniso_U_22
_atom_site_aniso_U_33
_atom_site_aniso_U_23
_atom_site_aniso_U_13
_atom_site_aniso_U_12
Zn1 0.0323(3) 0.0271(3) 0.0256(3) 0.00253(19) 0.00258(19) -0.00072(19)
Zn2 0.0580(5) 0.0283(4) 0.0319(4) 0.0103(3) -0.0186(3) -0.0169(3)
N1 0.0256(15) 0.0246(17) 0.0219(16) 0.0020(13) 0.0006(13) -0.0022(13)
N2 0.0307(16) 0.0243(17) 0.0314(18) 0.0041(14) 0.0037(14) -0.0026(14)
N3 0.0287(16) 0.0255(17) 0.0316(19) 0.0033(14) 0.0002(14) -0.0001(14)
O1 0.0436(15) 0.0239(14) 0.0299(15) 0.0024(12) 0.0130(12) -0.0030(12)
O2 0.0525(17) 0.0228(14) 0.0334(16) 0.0032(12) 0.0129(13) 0.0040(13)
O3 0.0354(14) 0.0309(15) 0.0244(14) -0.0034(12) 0.0037(12) 0.0033(12)
O4 0.0319(14) 0.0441(17) 0.0358(16) 0.0067(14) -0.0053(12) 0.0018(13)
O5 0.0427(15) 0.0267(14) 0.0261(15) 0.0037(12) -0.0013(12) -0.0024(12)
O6 0.0446(16) 0.0438(18) 0.0410(18) 0.0209(14) -0.0143(14) -0.0022(14)
O7 0.0503(16) 0.0298(15) 0.0376(17) 0.0094(13) 0.0120(13) 0.0067(13)
O8 0.0446(18) 0.049(2) 0.103(3) 0.006(2) -0.0028(18) -0.0019(16)
O9 0.0566(19) 0.054(2) 0.080(3) 0.0300(19) 0.0207(18) 0.0072(17)
C1 0.0232(18) 0.025(2) 0.029(2) 0.0020(17) 0.0015(16) -0.0007(16)
C2 0.0249(17) 0.0205(19) 0.030(2) 0.0019(16) 0.0056(16) 0.0024(15)
C3 0.0193(16) 0.0250(19) 0.0226(19) 0.0038(15) 0.0025(14) 0.0030(15)
C4 0.033(2) 0.0170(18) 0.023(2) 0.0019(15) -0.0017(16) -0.0053(16)
C5 0.0256(18) 0.0211(19) 0.022(2) -0.0018(15) 0.0001(15) -0.0016(15)
C6 0.0207(17) 0.0231(19) 0.025(2) 0.0017(15) 0.0023(15) -0.0014(15)
C7 0.033(2) 0.029(2) 0.022(2) 0.0001(16) 0.0058(16) 0.0032(17)
C8 0.0321(19) 0.024(2) 0.028(2) -0.0047(16) 0.0058(16) -0.0024(17)
C9 0.0225(17) 0.025(2) 0.0207(19) 0.0008(15) 0.0023(15) 0.0003(15)
C10 0.0235(17) 0.025(2) 0.0177(18) 0.0039(15) -0.0027(14) 0.0001(15)
C11 0.0268(18) 0.027(2) 0.0192(19) 0.0044(16) 0.0002(15) 0.0017(16)
C12 0.032(2) 0.032(2) 0.021(2) 0.0077(17) 0.0039(17) 0.0037(17)
C13 0.035(2) 0.034(2) 0.024(2) 0.0038(18) -0.0062(17) -0.0050(18)
C14 0.035(2) 0.028(2) 0.029(2) -0.0020(17) -0.0016(17) -0.0074(18)
C15 0.038(2) 0.028(2) 0.039(2) 0.0055(19) 0.0061(19) -0.0025(19)
C16 0.041(2) 0.029(2) 0.052(3) -0.003(2) 0.009(2) -0.0049(19)
C17 0.035(2) 0.045(3) 0.039(3) -0.010(2) 0.0081(19) -0.008(2)
C18 0.0220(18) 0.046(3) 0.031(2) -0.0002(19) 0.0065(16) -0.0028(18)
C19 0.0200(17) 0.035(2) 0.029(2) 0.0049(17) 0.0054(15) -0.0050(16)
C20 0.037(2) 0.058(3) 0.027(2) -0.003(2) 0.0017(18) -0.005(2)
C21 0.041(2) 0.055(3) 0.028(2) 0.010(2) 0.0009(18) 0.002(2)
C22 0.0247(18) 0.040(2) 0.032(2) 0.0105(19) 0.0010(16) -0.0007(18)
C23 0.0180(17) 0.034(2) 0.028(2) 0.0049(17) 0.0014(15) -0.0033(16)
C24 0.046(2) 0.042(3) 0.041(3) 0.016(2) 0.006(2) 0.007(2)
C25 0.046(2) 0.026(2) 0.057(3) 0.011(2) 0.012(2) 0.0056(19)
C26 0.036(2) 0.028(2) 0.040(2) -0.0001(19) 0.0051(18) -0.0029(18)

loop_
_atom_type_symbol
_atom_type_description
_atom_type_scat_dispersion_real
_atom_type_scat_dispersion_imag
_atom_type_scat_source
C C 0.0033 0.0016 'International Tables Vol C Tables 4.2.6.8 and 6.1.1.4'
H H 0.0000 0.0000 'International Tables Vol C Tables 4.2.6.8 and 6.1.1.4'
N N 0.0061 0.0033 'International Tables Vol C Tables 4.2.6.8 and 6.1.1.4'
O O 0.0106 0.0060 'International Tables Vol C Tables 4.2.6.8 and 6.1.1.4'
Zn Zn 0.2839 1.4301 'International Tables Vol C Tables 4.2.6.8 and 6.1.1.4'

loop_
_geom_angle_atom_site_label_1
_geom_angle_atom_site_label_2
_geom_angle_atom_site_label_3
_geom_angle
_geom_angle_site_symmetry_1
_geom_angle_site_symmetry_3
O3 Zn1 O7 98.24(10) 2_655 .
O3 Zn1 N2 113.18(11) 2_655 .
O7 Zn1 N2 148.22(11) . .
O3 Zn1 O1 99.32(10) 2_655 .
O7 Zn1 O1 89.80(10) . .
N2 Zn1 O1 89.74(11) . .
O3 Zn1 N3 108.39(10) 2_655 .
O7 Zn1 N3 87.89(11) . .
N2 Zn1 N3 78.08(12) . .
O1 Zn1 N3 152.23(10) . .
O5 Zn2 O5 180.0 3_666 1_565
O5 Zn2 N1 99.03(11) 3_666 1_565
O5 Zn2 N1 80.97(11) 1_565 1_565
O5 Zn2 N1 80.97(11) 3_666 3_666
O5 Zn2 N1 99.03(11) 1_565 3_666
N1 Zn2 N1 180.0 1_565 3_666
O5 Zn2 O2 94.47(9) 3_666 3_676
O5 Zn2 O2 85.53(9) 1_565 3_676
N1 Zn2 O2 91.67(10) 1_565 3_676
N1 Zn2 O2 88.33(10) 3_666 3_676
O5 Zn2 O2 85.53(9) 3_666 .
O5 Zn2 O2 94.47(9) 1_565 .
N1 Zn2 O2 88.33(10) 1_565 .
N1 Zn2 O2 91.67(10) 3_666 .
O2 Zn2 O2 180.0 3_676 .
C10 N1 C11 119.5(3) . .
C10 N1 Zn2 129.2(2) . 1_545
C11 N1 Zn2 111.1(2) . 1_545
C15 N2 C19 118.7(3) . .
C15 N2 Zn1 126.4(3) . .
C19 N2 Zn1 114.8(2) . .
C26 N3 C23 118.2(3) . .
C26 N3 Zn1 129.4(3) . .
C23 N3 Zn1 112.2(2) . .
C1 O1 Zn1 130.8(2) . .
C1 O2 Zn2 139.2(2) . .
C4 O3 Zn1 134.2(2) . 2_645
C12 O5 Zn2 114.8(2) . 1_545
Zn1 O7 H1W 108.0 . .
Zn1 O7 H2W 93.0 . .
H1W O7 H2W 116.4 . .
H3W O8 H4W 99.3 . .
H5W O9 H6W 117.9 . .
O1 C1 O2 124.1(3) . .
O1 C1 C2 119.2(3) . .
O2 C1 C2 116.7(3) . .
C3 C2 C8 118.1(3) . .
C3 C2 C1 124.4(3) . .
C8 C2 C1 117.6(3) . .
C2 C3 C5 119.8(3) . .
C2 C3 C4 124.7(3) . .
C5 C3 C4 115.5(3) . .
O4 C4 O3 123.6(3) . .
O4 C4 C3 119.6(3) . .
O3 C4 C3 116.6(3) . .
C3 C5 C6 122.1(3) . .
C3 C5 H5 118.9 . .
C6 C5 H5 118.9 . .
C7 C6 C5 117.4(3) . .
C7 C6 C9 121.5(3) . .
C5 C6 C9 121.0(3) . .
C8 C7 C6 120.6(3) . .
C8 C7 H7 119.7 . .
C6 C7 H7 119.7 . .
C7 C8 C2 121.9(3) . .
C7 C8 H8 119.1 . .
C2 C8 H8 119.1 . .
C14 C9 C10 116.6(3) . .
C14 C9 C6 121.8(3) . .
C10 C9 C6 121.6(3) . .
N1 C10 C9 122.9(3) . .
N1 C10 H10 118.5 . .
C9 C10 H10 118.5 . .
N1 C11 C13 121.5(3) . .
N1 C11 C12 115.2(3) . .
C13 C11 C12 123.3(3) . .
O6 C12 O5 124.5(3) . .
O6 C12 C11 118.8(3) . .
O5 C12 C11 116.7(3) . .
C11 C13 C14 119.0(3) . .
C11 C13 H13 120.5 . .
C14 C13 H13 120.5 . .
C13 C14 C9 120.4(3) . .
C13 C14 H14 119.8 . .
C9 C14 H14 119.8 . .
N2 C15 C16 122.2(4) . .
N2 C15 H15 118.9 . .
C16 C15 H15 118.9 . .
C17 C16 C15 120.0(4) . .
C17 C16 H16 120.0 . .
C15 C16 H16 120.0 . .
C16 C17 C18 119.1(4) . .
C16 C17 H17 120.5 . .
C18 C17 H17 120.5 . .
C17 C18 C19 117.7(4) . .
C17 C18 C20 124.1(4) . .
C19 C18 C20 118.2(4) . .
N2 C19 C18 122.3(4) . .
N2 C19 C23 117.3(3) . .
C18 C19 C23 120.3(4) . .
C21 C20 C18 121.4(4) . .
C21 C20 H20 119.3 . .
C18 C20 H20 119.3 . .
C20 C21 C22 121.6(4) . .
C20 C21 H21 119.2 . .
C22 C21 H21 119.2 . .
C24 C22 C23 117.2(4) . .
C24 C22 C21 124.4(4) . .
C23 C22 C21 118.4(4) . .
N3 C23 C22 122.6(4) . .
N3 C23 C19 117.5(3) . .
C22 C23 C19 119.9(4) . .
C25 C24 C22 119.7(4) . .
C25 C24 H24 120.1 . .
C22 C24 H24 120.1 . .
C24 C25 C26 119.4(4) . .
C24 C25 H25 120.3 . .
C26 C25 H25 120.3 . .
N3 C26 C25 122.8(4) . .
N3 C26 H26 118.6 . .
C25 C26 H26 118.6 . .

loop_
_geom_bond_atom_site_label_1
_geom_bond_atom_site_label_2
_geom_bond_distance
_geom_bond_site_symmetry_2
Zn1 O3 1.965(2) 2_655
Zn1 O7 2.039(2) .
Zn1 N2 2.090(3) .
Zn1 O1 2.111(2) .
Zn1 N3 2.166(3) .
Zn2 O5 2.035(2) 3_666
Zn2 O5 2.035(2) 1_565
Zn2 N1 2.074(3) 1_565
Zn2 N1 2.074(3) 3_666
Zn2 O2 2.367(2) 3_676
Zn2 O2 2.367(2) .
N1 C10 1.328(4) .
N1 C11 1.350(4) .
N1 Zn2 2.074(3) 1_545
N2 C15 1.321(5) .
N2 C19 1.360(5) .
N3 C26 1.319(5) .
N3 C23 1.358(5) .
O1 C1 1.256(4) .
O2 C1 1.266(4) .
O3 C4 1.286(4) .
O3 Zn1 1.964(2) 2_645
O4 C4 1.233(4) .
O5 C12 1.266(4) .
O5 Zn2 2.035(2) 1_545
O6 C12 1.235(4) .
O7 H1W 0.7552 .
O7 H2W 0.8507 .
O8 H3W 0.8015 .
O8 H4W 0.7632 .
O9 H5W 0.8654 .
O9 H6W 0.8580 .
C1 C2 1.503(5) .
C2 C3 1.389(5) .
C2 C8 1.405(5) .
C3 C5 1.393(4) .
C3 C4 1.516(5) .
C5 C6 1.401(5) .
C5 H5 0.9300 .
C6 C7 1.398(5) .
C6 C9 1.471(5) .
C7 C8 1.375(5) .
C7 H7 0.9300 .
C8 H8 0.9300 .
C9 C14 1.395(5) .
C9 C10 1.398(5) .
C10 H10 0.9300 .
C11 C13 1.371(5) .
C11 C12 1.508(5) .
C13 C14 1.380(5) .
C13 H13 0.9300 .
C14 H14 0.9300 .
C15 C16 1.392(5) .
C15 H15 0.9300 .
C16 C17 1.372(6) .
C16 H16 0.9300 .
C17 C18 1.397(6) .
C17 H17 0.9300 .
C18 C19 1.405(5) .
C18 C20 1.440(5) .
C19 C23 1.430(5) .
C20 C21 1.342(6) .
C20 H20 0.9300 .
C21 C22 1.433(6) .
C21 H21 0.9300 .
C22 C24 1.397(6) .
C22 C23 1.412(5) .
C24 C25 1.364(6) .
C24 H24 0.9300 .
C25 C26 1.399(5) .
C25 H25 0.9300 .
C26 H26 0.9300 .

loop_
_geom_hbond_atom_site_label_D
_geom_hbond_atom_site_label_H
_geom_hbond_atom_site_label_A
_geom_hbond_distance_DH
_geom_hbond_distance_HA
_geom_hbond_distance_DA
_geom_hbond_angle_DHA
_geom_hbond_site_symmetry_A
O9 H6W O8 0.86 1.85 2.703(4) 173.1 .
O9 H5W O5 0.87 2.00 2.777(4) 149.5 3_656
O8 H4W O4 0.76 2.11 2.776(4) 145.9 .
O8 H3W O6 0.80 2.03 2.825(4) 173.5 4_565
O7 H2W O2 0.85 1.76 2.615(3) 179.6 .
O7 H1W O9 0.76 1.95 2.662(4) 156.0 1_565

loop_
_geom_torsion_atom_site_label_1
_geom_torsion_atom_site_label_2
_geom_torsion_atom_site_label_3
_geom_torsion_atom_site_label_4
_geom_torsion
_geom_torsion_site_symmetry_1
Zn1 O1 C1 O2 4.8(5) .
Zn1 O1 C1 C2 -174.7(2) .
Zn2 O2 C1 O1 135.6(3) .
Zn2 O2 C1 C2 -44.9(5) .
O1 C1 C2 C3 -28.1(5) .
O2 C1 C2 C3 152.4(3) .
O1 C1 C2 C8 151.4(3) .
O2 C1 C2 C8 -28.1(5) .
C8 C2 C3 C5 4.0(5) .
C1 C2 C3 C5 -176.4(3) .
C8 C2 C3 C4 -176.7(3) .
C1 C2 C3 C4 2.8(5) .
Zn1 O3 C4 O4 167.5(3) 2_645
Zn1 O3 C4 C3 -17.5(5) 2_645
C2 C3 C4 O4 -76.7(4) .
C5 C3 C4 O4 102.5(4) .
C2 C3 C4 O3 108.1(4) .
C5 C3 C4 O3 -72.7(4) .
C2 C3 C5 C6 -1.8(5) .
C4 C3 C5 C6 178.9(3) .
C3 C5 C6 C7 -1.6(5) .
C3 C5 C6 C9 -178.6(3) .
C5 C6 C7 C8 2.8(5) .
C9 C6 C7 C8 179.8(3) .
C6 C7 C8 C2 -0.6(5) .
C3 C2 C8 C7 -2.9(5) .
C1 C2 C8 C7 177.5(3) .
C7 C6 C9 C14 -24.6(5) .
C5 C6 C9 C14 152.2(3) .
C7 C6 C9 C10 156.7(3) .
C5 C6 C9 C10 -26.5(5) .
C11 N1 C10 C9 -0.5(5) .
Zn2 N1 C10 C9 174.2(2) 1_545
C14 C9 C10 N1 -3.5(5) .
C6 C9 C10 N1 175.3(3) .
C10 N1 C11 C13 3.4(5) .
Zn2 N1 C11 C13 -172.2(3) 1_545
C10 N1 C11 C12 -175.4(3) .
Zn2 N1 C11 C12 9.1(3) 1_545
Zn2 O5 C12 O6 -168.9(3) 1_545
Zn2 O5 C12 C11 9.8(4) 1_545
N1 C11 C12 O6 165.8(3) .
C13 C11 C12 O6 -13.0(5) .
N1 C11 C12 O5 -13.0(4) .
C13 C11 C12 O5 168.2(3) .
N1 C11 C13 C14 -2.1(5) .
C12 C11 C13 C14 176.6(3) .
C11 C13 C14 C9 -2.1(5) .
C10 C9 C14 C13 4.7(5) .
C6 C9 C14 C13 -174.1(3) .
C19 N2 C15 C16 -1.2(5) .
Zn1 N2 C15 C16 -178.4(3) .
N2 C15 C16 C17 -0.2(6) .
C15 C16 C17 C18 0.9(5) .
C16 C17 C18 C19 -0.2(5) .
C16 C17 C18 C20 177.9(3) .
C15 N2 C19 C18 1.9(5) .
Zn1 N2 C19 C18 179.5(2) .
C15 N2 C19 C23 -178.4(3) .
Zn1 N2 C19 C23 -0.9(4) .
C17 C18 C19 N2 -1.2(5) .
C20 C18 C19 N2 -179.4(3) .
C17 C18 C19 C23 179.1(3) .
C20 C18 C19 C23 0.9(5) .
C17 C18 C20 C21 -178.0(4) .
C19 C18 C20 C21 0.1(5) .
C18 C20 C21 C22 -1.0(6) .
C20 C21 C22 C24 -179.3(4) .
C20 C21 C22 C23 0.8(6) .
C26 N3 C23 C22 -0.5(5) .
Zn1 N3 C23 C22 -177.7(2) .
C26 N3 C23 C19 -179.7(3) .
Zn1 N3 C23 C19 3.0(4) .
C24 C22 C23 N3 1.1(5) .
C21 C22 C23 N3 -179.0(3) .
C24 C22 C23 C19 -179.6(3) .
C21 C22 C23 C19 0.3(5) .
N2 C19 C23 N3 -1.5(5) .
C18 C19 C23 N3 178.2(3) .
N2 C19 C23 C22 179.2(3) .
C18 C19 C23 C22 -1.1(5) .
C23 C22 C24 C25 -1.1(5) .
C21 C22 C24 C25 179.0(3) .
C22 C24 C25 C26 0.4(6) .
C23 N3 C26 C25 -0.2(5) .
Zn1 N3 C26 C25 176.5(3) .
C24 C25 C26 N3 0.3(6) .
